data_2020278
loop_
_publ_author_name
'Ravikumar, Krishnan'
'Sridhar, Balasubramanian'
'Nanubolu, Jagadeesh Babu'
'Karthik, Govindaraju'
'Reddy, Basi Venkata Subba'

_publ_section_title
;
 Structural consequences of weak interactions in dispirooxindole
 derivatives
;
_journal_coeditor_code EG3191
_journal_issue 11
_journal_name_full 'Acta Crystallographica Section C'
_journal_page_first
;
;
_journal_paper_doi 10.1107/S2053229615019610
_journal_volume 71
_journal_year 2015
_chemical_formula_iupac 'C39 H30 N2 O4'
_chemical_formula_moiety 'C39 H30 N2 O4'
_chemical_formula_sum 'C39 H30 N2 O4'
_chemical_formula_weight 590.65
_chemical_melting_point 456
_chemical_name_systematic
1''-Acetyl-1-benzyl-4',5'-diphenyl-4',5'-dihydrodispiro[indoline-3,2'-furan-3',3''-indoline]-2,2''-dione
_space_group_crystal_system triclinic
_space_group_IT_number 2
_space_group_name_Hall '-P 1'
_space_group_name_H-M_alt 'P -1'
_symmetry_space_group_name_Hall '-P 1'
_symmetry_space_group_name_H-M 'P -1'
_atom_sites_solution_hydrogens geom
_audit_creation_method SHELXL-2014/7
_cell_angle_alpha 71.653(2)
_cell_angle_beta 81.657(2)
_cell_angle_gamma 89.314(2)
_cell_formula_units_Z 4
_cell_length_a 9.7565(10)
_cell_length_b 16.6868(16)
_cell_length_c 19.9593(19)
_cell_measurement_reflns_used 5092
_cell_measurement_temperature 294(2)
_cell_measurement_theta_max 21.32
_cell_measurement_theta_min 2.43
_cell_volume 3049.7(5)
_computing_cell_refinement
;
SAINT (Bruker, 2001)
;
_computing_data_collection
;
SMART (Bruker, 2001)
;
_computing_data_reduction
;
SAINT (Bruker, 2001)
;
_computing_molecular_graphics
;
DIAMOND (Brandenburg & Putz, 2005) and Mercury (Macrae <i>et al.</i>,
2008)
;
_computing_publication_material
;
SHELXL2014 (Sheldrick, 2015)
;
_computing_structure_refinement
;
SHELXL2014 (Sheldrick, 2015)
;
_computing_structure_solution
;
SHELXS97 (Sheldrick, 2015)
;
_diffrn_ambient_temperature 294(2)
_diffrn_measured_fraction_theta_full 0.997
_diffrn_measured_fraction_theta_max 0.997
_diffrn_measurement_device_type 'Bruker SMART APEX CCD area-detector'
_diffrn_measurement_method \w
_diffrn_radiation_type MoK\a
_diffrn_radiation_wavelength 0.71073
_diffrn_reflns_av_R_equivalents 0.0361
_diffrn_reflns_limit_h_max 11
_diffrn_reflns_limit_h_min -11
_diffrn_reflns_limit_k_max 19
_diffrn_reflns_limit_k_min -19
_diffrn_reflns_limit_l_max 23
_diffrn_reflns_limit_l_min -23
_diffrn_reflns_number 29800
_diffrn_reflns_theta_full 25.000
_diffrn_reflns_theta_max 25.027
_diffrn_reflns_theta_min 1.397
_exptl_absorpt_coefficient_mu 0.083
_exptl_absorpt_correction_T_max 0.99
_exptl_absorpt_correction_T_min 0.96
_exptl_absorpt_correction_type multi-scan
_exptl_absorpt_process_details
;
(SADABS; Bruker, 2001)
;
_exptl_crystal_colour colorless
_exptl_crystal_density_diffrn 1.286
_exptl_crystal_description needle
_exptl_crystal_F_000 1240
_exptl_crystal_size_max 0.110
_exptl_crystal_size_mid 0.080
_exptl_crystal_size_min 0.060
_refine_diff_density_max 0.219
_refine_diff_density_min -0.173
_refine_ls_extinction_method none
_refine_ls_goodness_of_fit_ref 1.093
_refine_ls_hydrogen_treatment constr
_refine_ls_matrix_type full
_refine_ls_number_parameters 813
_refine_ls_number_reflns 10763
_refine_ls_number_restraints 0
_refine_ls_restrained_S_all 1.093
_refine_ls_R_factor_all 0.1130
_refine_ls_R_factor_gt 0.0698
_refine_ls_shift/su_max 0.000
_refine_ls_shift/su_mean 0.000
_refine_ls_structure_factor_coef Fsqd
_refine_ls_weighting_details 'w=1/[\s^2^(Fo^2^)+(0.0505P)^2^+0.8037P] where P=(Fo^2^+2Fc^2^)/3'
_refine_ls_weighting_scheme calc
_refine_ls_wR_factor_gt 0.1322
_refine_ls_wR_factor_ref 0.1489
_reflns_number_gt 6882
_reflns_number_total 10763
_reflns_threshold_expression 'I > 2\s(I)'
_cod_data_source_file eg3191sup1.cif
_cod_data_source_block III
_cod_database_code 2020278
_shelx_space_group_comment
;
The symmetry employed for this shelxl refinement is uniquely defined
by the following loop, which should always be used as a source of
symmetry information in preference to the above space-group names.
They are only intended as comments.
;
_shelx_estimated_absorpt_t_min 0.988
_shelx_estimated_absorpt_t_max 0.995

loop_
_space_group_symop_operation_xyz
'x, y, z'
'-x, -y, -z'

loop_
_atom_site_type_symbol
_atom_site_label
_atom_site_fract_x
_atom_site_fract_y
_atom_site_fract_z
_atom_site_U_iso_or_equiv
_atom_site_adp_type
_atom_site_calc_flag
_atom_site_occupancy
C C1A 0.9292(3) 0.66340(16) 0.69310(14) 0.0573(7) Uani d 1
C C2A 1.0358(4) 0.66726(19) 0.63901(16) 0.0743(9) Uani d 1
H H2A 1.0192 0.6610 0.5962 0.089 Uiso calc 1
C C3A 1.1680(4) 0.6808(2) 0.65046(19) 0.0818(11) Uani d 1
H H3A 1.2419 0.6840 0.6145 0.098 Uiso calc 1
C C4A 1.1935(3) 0.6896(2) 0.71335(19) 0.0767(10) Uani d 1
H H4A 1.2841 0.6977 0.7199 0.092 Uiso calc 1
C C5A 1.0845(3) 0.68656(18) 0.76760(16) 0.0655(8) Uani d 1
H H5A 1.1014 0.6920 0.8107 0.079 Uiso calc 1
C C6A 0.9517(3) 0.67536(16) 0.75628(14) 0.0509(7) Uani d 1
C C7A 0.8153(3) 0.66699(16) 0.80431(13) 0.0485(7) Uani d 1
C C8A 0.7161(3) 0.63756(17) 0.76209(14) 0.0542(7) Uani d 1
C C9A 0.7062(3) 0.61634(16) 0.92145(13) 0.0479(6) Uani d 1
H H9A 0.6242 0.5864 0.9166 0.057 Uiso calc 1
C C10A 0.6811(2) 0.71203(15) 0.90047(13) 0.0448(6) Uani d 1
H H10A 0.7333 0.7339 0.9298 0.054 Uiso calc 1
C C11A 0.7580(2) 0.74921(15) 0.82183(13) 0.0454(6) Uani d 1
C C12A 0.6900(3) 0.80860(16) 0.76294(13) 0.0505(7) Uani d 1
C C13A 0.5626(3) 0.80414(19) 0.74198(15) 0.0619(8) Uani d 1
H H13A 0.5011 0.7589 0.7668 0.074 Uiso calc 1
C C14A 0.5265(4) 0.8669(2) 0.68415(17) 0.0789(10) Uani d 1
H H14A 0.4399 0.8641 0.6705 0.095 Uiso calc 1
C C15A 0.6162(5) 0.9325(2) 0.64708(18) 0.0874(11) Uani d 1
H H15A 0.5906 0.9737 0.6078 0.105 Uiso calc 1
C C16A 0.7447(4) 0.9396(2) 0.66623(17) 0.0800(10) Uani d 1
H H16A 0.8059 0.9847 0.6406 0.096 Uiso calc 1
C C17A 0.7796(3) 0.87694(17) 0.72516(15) 0.0602(8) Uani d 1
C C18A 0.8842(3) 0.80232(17) 0.82162(16) 0.0546(7) Uani d 1
C C19A 0.5318(3) 0.73458(16) 0.91701(13) 0.0471(6) Uani d 1
C C20A 0.4203(3) 0.6902(2) 0.90795(15) 0.0654(8) Uani d 1
H H20A 0.4367 0.6463 0.8888 0.078 Uiso calc 1
C C21A 0.2860(3) 0.7099(3) 0.92674(18) 0.0841(10) Uani d 1
H H21A 0.2129 0.6792 0.9203 0.101 Uiso calc 1
C C22A 0.2593(4) 0.7738(3) 0.9546(2) 0.0932(12) Uani d 1
H H22A 0.1683 0.7872 0.9670 0.112 Uiso calc 1
C C23A 0.3672(4) 0.8184(2) 0.96447(19) 0.0870(11) Uani d 1
H H23A 0.3493 0.8623 0.9835 0.104 Uiso calc 1
C C24A 0.5030(3) 0.79864(18) 0.94625(15) 0.0622(8) Uani d 1
H H24A 0.5755 0.8289 0.9538 0.075 Uiso calc 1
C C25A 0.7417(3) 0.57877(16) 0.99551(13) 0.0496(7) Uani d 1
C C26A 0.6404(3) 0.54221(18) 1.05194(15) 0.0655(8) Uani d 1
H H26A 0.5492 0.5393 1.0441 0.079 Uiso calc 1
C C27A 0.6726(5) 0.5095(2) 1.12059(17) 0.0824(11) Uani d 1
H H27A 0.6026 0.4857 1.1586 0.099 Uiso calc 1
C C28A 0.8047(5) 0.5119(2) 1.13261(19) 0.0899(11) Uani d 1
H H28A 0.8260 0.4897 1.1787 0.108 Uiso calc 1
C C29A 0.9057(4) 0.5469(3) 1.0774(2) 0.1079(14) Uani d 1
H H29A 0.9970 0.5481 1.0854 0.130 Uiso calc 1
C C30A 0.8743(3) 0.5807(2) 1.00904(17) 0.0891(11) Uani d 1
H H30A 0.9449 0.6052 0.9716 0.107 Uiso calc 1
C C31A 0.7281(4) 0.6229(2) 0.64126(16) 0.0827(10) Uani d 1
H H31A 0.6300 0.6093 0.6573 0.099 Uiso calc 1
H H31B 0.7716 0.5729 0.6345 0.099 Uiso calc 1
C C32A 0.7457(3) 0.6925(2) 0.57063(15) 0.0659(8) Uani d 1
C C33A 0.7514(3) 0.7765(2) 0.56645(17) 0.0729(9) Uani d 1
H H33A 0.7454 0.7912 0.6080 0.087 Uiso calc 1
C C34A 0.7660(3) 0.8388(2) 0.50110(19) 0.0811(10) Uani d 1
H H34A 0.7698 0.8952 0.4990 0.097 Uiso calc 1
C C35A 0.7748(3) 0.8187(3) 0.43915(19) 0.0877(11) Uani d 1
H H35A 0.7847 0.8611 0.3952 0.105 Uiso calc 1
C C36A 0.7687(3) 0.7357(3) 0.44279(18) 0.0852(11) Uani d 1
H H36A 0.7741 0.7215 0.4010 0.102 Uiso calc 1
C C37A 0.7548(3) 0.6729(2) 0.50763(18) 0.0752(9) Uani d 1
H H37A 0.7514 0.6166 0.5093 0.090 Uiso calc 1
C C38A 1.0177(4) 0.9267(3) 0.7323(3) 0.1062(14) Uani d 1
C C39A 1.1367(4) 0.9099(3) 0.7717(3) 0.153(2) Uani d 1
H H39A 1.1168 0.9272 0.8135 0.230 Uiso calc 1
H H39B 1.2172 0.9409 0.7417 0.230 Uiso calc 1
H H39C 1.1539 0.8505 0.7855 0.230 Uiso calc 1
N N1A 0.7870(3) 0.64435(14) 0.69650(12) 0.0621(6) Uani d 1
N N2A 0.9007(3) 0.87137(14) 0.75878(13) 0.0664(7) Uani d 1
O O1A 0.5965(2) 0.61316(13) 0.78326(10) 0.0718(6) Uani d 1
O O2A 0.82178(18) 0.60682(10) 0.87153(9) 0.0533(5) Uani d 1
O O3A 0.9568(2) 0.78663(13) 0.86773(12) 0.0708(6) Uani d 1
O O4A 1.0189(4) 0.9846(2) 0.6787(2) 0.1670(15) Uani d 1
C C1B 0.3966(3) 0.66787(18) 0.19443(15) 0.0611(8) Uani d 1
C C2B 0.3740(4) 0.6507(2) 0.13385(17) 0.0855(11) Uani d 1
H H2B 0.4401 0.6656 0.0930 0.103 Uiso calc 1
C C3B 0.2513(4) 0.6109(3) 0.13551(19) 0.1064(14) Uani d 1
H H3B 0.2341 0.5982 0.0953 0.128 Uiso calc 1
C C4B 0.1526(4) 0.5894(3) 0.1956(2) 0.1095(14) Uani d 1
H H4B 0.0709 0.5610 0.1960 0.131 Uiso calc 1
C C5B 0.1743(3) 0.6098(2) 0.25536(17) 0.0845(11) Uani d 1
H H5B 0.1070 0.5962 0.2957 0.101 Uiso calc 1
C C6B 0.2955(3) 0.65014(18) 0.25435(14) 0.0587(8) Uani d 1
C C7B 0.3512(3) 0.67667(17) 0.31074(13) 0.0525(7) Uani d 1
C C8B 0.5065(3) 0.69567(17) 0.27855(16) 0.0558(7) Uani d 1
C C9B 0.3493(3) 0.64670(16) 0.43178(13) 0.0517(7) Uani d 1
H H9B 0.4456 0.6654 0.4285 0.062 Uiso calc 1
C C10B 0.2580(3) 0.72289(16) 0.41355(13) 0.0485(7) Uani d 1
H H10B 0.1624 0.6999 0.4267 0.058 Uiso calc 1
C C11B 0.2836(3) 0.75674(16) 0.32999(13) 0.0471(6) Uani d 1
C C12B 0.3621(3) 0.83932(16) 0.29240(13) 0.0487(7) Uani d 1
C C13B 0.4889(3) 0.86791(18) 0.30007(15) 0.0598(8) Uani d 1
H H13B 0.5388 0.8346 0.3343 0.072 Uiso calc 1
C C14B 0.5409(4) 0.9463(2) 0.25652(19) 0.0748(9) Uani d 1
H H14B 0.6266 0.9660 0.2613 0.090 Uiso calc 1
C C15B 0.4675(4) 0.9952(2) 0.20653(19) 0.0818(11) Uani d 1
H H15B 0.5052 1.0475 0.1771 0.098 Uiso calc 1
C C16B 0.3397(4) 0.9695(2) 0.19824(16) 0.0746(9) Uani d 1
H H16B 0.2898 1.0038 0.1644 0.090 Uiso calc 1
C C17B 0.2877(3) 0.89059(18) 0.24230(14) 0.0564(7) Uani d 1
C C18B 0.1444(3) 0.77372(19) 0.30262(15) 0.0582(7) Uani d 1
C C19B 0.2660(3) 0.78642(16) 0.45256(12) 0.0476(7) Uani d 1
C C20B 0.3841(3) 0.80219(18) 0.47761(14) 0.0576(7) Uani d 1
H H20B 0.4648 0.7748 0.4684 0.069 Uiso calc 1
C C21B 0.3842(4) 0.8580(2) 0.51612(16) 0.0697(9) Uani d 1
H H21B 0.4649 0.8680 0.5324 0.084 Uiso calc 1
C C22B 0.2665(4) 0.8985(2) 0.53035(17) 0.0766(9) Uani d 1
H H22B 0.2666 0.9357 0.5566 0.092 Uiso calc 1
C C23B 0.1492(4) 0.8841(2) 0.50592(18) 0.0769(9) Uani d 1
H H23B 0.0690 0.9119 0.5152 0.092 Uiso calc 1
C C24B 0.1486(3) 0.82850(19) 0.46735(15) 0.0637(8) Uani d 1
H H24B 0.0676 0.8192 0.4510 0.076 Uiso calc 1
C C25B 0.3041(3) 0.58141(17) 0.50313(14) 0.0550(7) Uani d 1
C C26B 0.3909(3) 0.5596(2) 0.55366(17) 0.0732(9) Uani d 1
H H26B 0.4791 0.5849 0.5436 0.088 Uiso calc 1
C C27B 0.3486(4) 0.5001(2) 0.61952(19) 0.0912(11) Uani d 1
H H27B 0.4080 0.4864 0.6536 0.109 Uiso calc 1
C C28B 0.2208(5) 0.4616(2) 0.63468(19) 0.0912(11) Uani d 1
H H28B 0.1930 0.4212 0.6788 0.109 Uiso calc 1
C C29B 0.1340(4) 0.4823(2) 0.58510(19) 0.0875(11) Uani d 1
H H29B 0.0466 0.4559 0.5952 0.105 Uiso calc 1
C C30B 0.1749(3) 0.54203(19) 0.51983(15) 0.0712(9) Uani d 1
H H30B 0.1141 0.5561 0.4864 0.085 Uiso calc 1
C C31B 0.6528(3) 0.70634(19) 0.16345(17) 0.0747(9) Uani d 1
H H31C 0.6576 0.6628 0.1405 0.090 Uiso calc 1
H H31D 0.7249 0.6963 0.1936 0.090 Uiso calc 1
C C32B 0.6829(3) 0.79056(19) 0.10680(14) 0.0586(8) Uani d 1
C C33B 0.6056(4) 0.8591(2) 0.10648(16) 0.0795(10) Uani d 1
H H33B 0.5279 0.8535 0.1409 0.095 Uiso calc 1
C C34B 0.6406(5) 0.9364(2) 0.05598(19) 0.1055(14) Uani d 1
H H34B 0.5865 0.9825 0.0567 0.127 Uiso calc 1
C C35B 0.7536(5) 0.9463(3) 0.0051(2) 0.1127(15) Uani d 1
H H35B 0.7775 0.9989 -0.0286 0.135 Uiso calc 1
C C36B 0.8309(4) 0.8786(3) 0.00398(19) 0.1021(13) Uani d 1
H H36B 0.9077 0.8847 -0.0310 0.123 Uiso calc 1
C C37B 0.7965(3) 0.8007(2) 0.05428(17) 0.0797(10) Uani d 1
H H37B 0.8502 0.7547 0.0529 0.096 Uiso calc 1
C C38B 0.0523(4) 0.8859(3) 0.2049(2) 0.0951(12) Uani d 1
C C39B -0.0759(4) 0.8353(3) 0.2140(2) 0.1394(19) Uani d 1
H H39D -0.1259 0.8265 0.2610 0.209 Uiso calc 1
H H39E -0.0528 0.7817 0.2079 0.209 Uiso calc 1
H H39F -0.1325 0.8648 0.1791 0.209 Uiso calc 1
N N1B 0.5191(2) 0.69772(14) 0.20844(12) 0.0609(6) Uani d 1
N N2B 0.1565(2) 0.85061(16) 0.24650(12) 0.0625(6) Uani d 1
O O1B 0.6002(2) 0.70484(13) 0.30892(11) 0.0701(6) Uani d 1
O O2B 0.33736(19) 0.61006(11) 0.37630(9) 0.0595(5) Uani d 1
O O3B 0.0413(2) 0.72933(15) 0.32619(11) 0.0780(6) Uani d 1
O O4B 0.0744(3) 0.9560(2) 0.16236(17) 0.1432(13) Uani d 1

loop_
_atom_site_aniso_label
_atom_site_aniso_U_11
_atom_site_aniso_U_22
_atom_site_aniso_U_33
_atom_site_aniso_U_12
_atom_site_aniso_U_13
_atom_site_aniso_U_23
C1A 0.075(2) 0.0444(16) 0.0443(17) 0.0066(14) 0.0055(15) -0.0084(13)
C2A 0.092(3) 0.069(2) 0.0536(19) 0.0109(19) 0.0090(18) -0.0172(16)
C3A 0.086(3) 0.076(2) 0.059(2) 0.0177(19) 0.0250(19) -0.0039(18)
C4A 0.062(2) 0.077(2) 0.072(2) 0.0071(17) 0.0107(18) -0.0061(18)
C5A 0.064(2) 0.065(2) 0.0571(19) 0.0076(16) -0.0002(16) -0.0088(15)
C6A 0.0553(18) 0.0451(16) 0.0443(16) 0.0033(13) 0.0038(13) -0.0079(13)
C7A 0.0552(16) 0.0458(16) 0.0383(15) -0.0008(13) -0.0007(12) -0.0072(12)
C8A 0.0650(19) 0.0464(17) 0.0478(17) -0.0049(14) -0.0014(15) -0.0132(13)
C9A 0.0474(15) 0.0495(16) 0.0430(15) -0.0061(12) 0.0015(12) -0.0125(13)
C10A 0.0448(15) 0.0489(16) 0.0395(14) -0.0064(12) -0.0035(11) -0.0133(12)
C11A 0.0459(15) 0.0453(15) 0.0421(15) -0.0034(12) 0.0007(12) -0.0127(12)
C12A 0.0595(18) 0.0485(16) 0.0390(15) 0.0042(14) 0.0026(13) -0.0121(13)
C13A 0.068(2) 0.071(2) 0.0462(17) 0.0087(16) -0.0085(15) -0.0178(16)
C14A 0.094(3) 0.091(3) 0.051(2) 0.031(2) -0.0164(19) -0.0208(19)
C15A 0.126(3) 0.078(3) 0.053(2) 0.040(3) -0.013(2) -0.0144(19)
C16A 0.121(3) 0.051(2) 0.051(2) 0.006(2) 0.016(2) -0.0048(16)
C17A 0.076(2) 0.0481(18) 0.0493(17) 0.0037(15) 0.0090(16) -0.0138(15)
C18A 0.0502(17) 0.0527(18) 0.0604(19) -0.0051(14) 0.0034(15) -0.0220(16)
C19A 0.0501(16) 0.0518(16) 0.0350(14) -0.0022(13) -0.0026(12) -0.0090(13)
C20A 0.0540(19) 0.082(2) 0.0605(19) -0.0038(16) -0.0058(15) -0.0250(17)
C21A 0.050(2) 0.121(3) 0.077(2) -0.005(2) -0.0080(17) -0.025(2)
C22A 0.058(2) 0.116(3) 0.092(3) 0.021(2) 0.004(2) -0.021(2)
C23A 0.089(3) 0.077(2) 0.088(3) 0.021(2) 0.009(2) -0.027(2)
C24A 0.065(2) 0.0602(19) 0.0569(18) 0.0019(15) 0.0019(15) -0.0178(15)
C25A 0.0560(17) 0.0437(15) 0.0442(16) -0.0009(13) 0.0009(13) -0.0107(13)
C26A 0.084(2) 0.0594(19) 0.0487(18) -0.0217(16) 0.0037(16) -0.0167(15)
C27A 0.134(3) 0.058(2) 0.045(2) -0.032(2) 0.015(2) -0.0134(16)
C28A 0.139(4) 0.068(2) 0.057(2) 0.019(2) -0.024(3) -0.0087(18)
C29A 0.089(3) 0.161(4) 0.067(3) 0.033(3) -0.029(2) -0.021(3)
C30A 0.064(2) 0.133(3) 0.055(2) 0.007(2) -0.0074(17) -0.009(2)
C31A 0.120(3) 0.073(2) 0.064(2) -0.013(2) -0.0082(19) -0.0354(19)
C32A 0.071(2) 0.080(2) 0.0531(19) -0.0031(17) -0.0042(15) -0.0322(17)
C33A 0.084(2) 0.083(2) 0.057(2) 0.0093(19) -0.0078(17) -0.0304(19)
C34A 0.078(2) 0.088(3) 0.072(2) 0.0153(19) -0.0113(19) -0.019(2)
C35A 0.068(2) 0.126(4) 0.060(2) 0.009(2) -0.0130(17) -0.014(2)
C36A 0.066(2) 0.144(4) 0.052(2) 0.001(2) -0.0084(16) -0.039(2)
C37A 0.069(2) 0.103(3) 0.067(2) -0.0035(18) -0.0069(17) -0.046(2)
C38A 0.094(3) 0.073(3) 0.127(4) -0.038(2) 0.024(3) -0.013(3)
C39A 0.073(3) 0.123(4) 0.234(6) -0.056(3) -0.002(3) -0.020(4)
N1A 0.0794(18) 0.0598(16) 0.0482(14) -0.0066(13) 0.0000(13) -0.0228(12)
N2A 0.0694(17) 0.0474(15) 0.0700(17) -0.0157(12) 0.0150(14) -0.0119(13)
O1A 0.0723(14) 0.0779(15) 0.0660(13) -0.0204(12) -0.0014(11) -0.0272(11)
O2A 0.0609(11) 0.0477(11) 0.0436(10) 0.0033(9) 0.0017(9) -0.0079(9)
O3A 0.0532(12) 0.0824(15) 0.0804(15) -0.0144(11) -0.0094(11) -0.0303(12)
O4A 0.157(3) 0.120(3) 0.158(3) -0.072(2) 0.015(2) 0.035(2)
C1B 0.074(2) 0.0552(18) 0.0505(18) -0.0120(15) 0.0078(15) -0.0183(14)
C2B 0.105(3) 0.094(3) 0.055(2) -0.024(2) 0.0153(19) -0.0313(19)
C3B 0.127(3) 0.139(4) 0.063(2) -0.041(3) 0.001(2) -0.052(2)
C4B 0.114(3) 0.146(4) 0.077(3) -0.060(3) 0.001(2) -0.052(3)
C5B 0.087(2) 0.107(3) 0.059(2) -0.044(2) 0.0105(17) -0.0322(19)
C6B 0.0668(19) 0.0604(18) 0.0451(16) -0.0179(15) 0.0060(14) -0.0170(14)
C7B 0.0590(17) 0.0506(16) 0.0416(15) -0.0122(13) 0.0053(13) -0.0109(13)
C8B 0.0609(19) 0.0415(16) 0.060(2) -0.0051(14) 0.0005(16) -0.0122(14)
C9B 0.0593(17) 0.0487(16) 0.0445(16) -0.0060(13) -0.0009(13) -0.0135(13)
C10B 0.0471(15) 0.0536(17) 0.0386(14) -0.0078(13) 0.0003(12) -0.0085(13)
C11B 0.0453(15) 0.0530(16) 0.0394(14) -0.0086(12) -0.0007(12) -0.0115(12)
C12B 0.0540(17) 0.0509(16) 0.0377(15) -0.0038(13) 0.0046(13) -0.0139(13)
C13B 0.0600(19) 0.0610(19) 0.0575(18) -0.0105(15) 0.0063(14) -0.0235(15)
C14B 0.080(2) 0.063(2) 0.079(2) -0.0249(18) 0.0153(19) -0.0297(19)
C15B 0.111(3) 0.050(2) 0.072(2) -0.017(2) 0.026(2) -0.0175(18)
C16B 0.101(3) 0.062(2) 0.0511(19) 0.0087(19) 0.0057(18) -0.0121(16)
C17B 0.0667(19) 0.0594(19) 0.0396(16) 0.0005(15) 0.0045(14) -0.0163(14)
C18B 0.0563(19) 0.073(2) 0.0447(17) -0.0074(16) 0.0002(14) -0.0202(15)
C19B 0.0513(17) 0.0504(16) 0.0333(14) -0.0008(13) 0.0003(12) -0.0051(12)
C20B 0.0581(18) 0.0666(19) 0.0519(17) 0.0027(15) -0.0077(14) -0.0242(15)
C21B 0.079(2) 0.075(2) 0.060(2) 0.0017(18) -0.0178(17) -0.0246(17)
C22B 0.110(3) 0.062(2) 0.061(2) 0.005(2) -0.012(2) -0.0249(17)
C23B 0.083(2) 0.069(2) 0.077(2) 0.0231(18) -0.0006(19) -0.0263(19)
C24B 0.0599(19) 0.069(2) 0.0582(18) 0.0064(16) -0.0058(15) -0.0157(16)
C25B 0.0678(19) 0.0471(17) 0.0463(16) 0.0002(14) -0.0012(15) -0.0125(13)
C26B 0.070(2) 0.068(2) 0.069(2) 0.0083(17) -0.0100(18) -0.0045(18)
C27B 0.097(3) 0.086(3) 0.067(2) 0.018(2) -0.017(2) 0.009(2)
C28B 0.116(3) 0.069(2) 0.060(2) 0.010(2) 0.010(2) 0.0097(18)
C29B 0.100(3) 0.076(2) 0.064(2) -0.021(2) 0.013(2) -0.0013(19)
C30B 0.084(2) 0.072(2) 0.0478(18) -0.0184(18) -0.0018(16) -0.0068(16)
C31B 0.071(2) 0.064(2) 0.082(2) -0.0030(16) 0.0209(17) -0.0281(18)
C32B 0.0624(18) 0.066(2) 0.0497(17) -0.0102(16) 0.0081(14) -0.0276(15)
C33B 0.104(3) 0.066(2) 0.058(2) -0.008(2) 0.0207(18) -0.0188(18)
C34B 0.161(4) 0.070(3) 0.069(2) -0.005(2) 0.021(3) -0.014(2)
C35B 0.162(4) 0.091(3) 0.065(3) -0.032(3) 0.021(3) -0.012(2)
C36B 0.102(3) 0.129(4) 0.062(2) -0.043(3) 0.030(2) -0.028(3)
C37B 0.069(2) 0.104(3) 0.065(2) -0.0132(19) 0.0149(17) -0.037(2)
C38B 0.092(3) 0.131(4) 0.053(2) 0.018(3) -0.019(2) -0.014(2)
C39B 0.094(3) 0.191(5) 0.132(4) -0.004(3) -0.070(3) -0.026(4)
N1B 0.0604(15) 0.0591(15) 0.0578(16) -0.0096(12) 0.0139(12) -0.0206(12)
N2B 0.0638(16) 0.0783(18) 0.0427(14) 0.0073(14) -0.0105(12) -0.0144(13)
O1B 0.0590(13) 0.0707(14) 0.0786(15) -0.0013(11) -0.0114(11) -0.0201(12)
O2B 0.0795(13) 0.0503(11) 0.0437(11) -0.0117(10) 0.0029(9) -0.0125(9)
O3B 0.0524(13) 0.1065(18) 0.0683(14) -0.0194(12) -0.0023(11) -0.0203(13)
O4B 0.125(2) 0.165(3) 0.099(2) 0.021(2) -0.0390(19) 0.025(2)

loop_
_atom_type_symbol
_atom_type_description
_atom_type_scat_dispersion_real
_atom_type_scat_dispersion_imag
_atom_type_scat_source
C C 0.0033 0.0016 'International Tables Vol C Tables 4.2.6.8 and 6.1.1.4'
H H 0.0000 0.0000 'International Tables Vol C Tables 4.2.6.8 and 6.1.1.4'
N N 0.0061 0.0033 'International Tables Vol C Tables 4.2.6.8 and 6.1.1.4'
O O 0.0106 0.0060 'International Tables Vol C Tables 4.2.6.8 and 6.1.1.4'

loop_
_geom_angle_atom_site_label_1
_geom_angle_atom_site_label_2
_geom_angle_atom_site_label_3
_geom_angle
C2A C1A C6A 121.9(3)
C2A C1A N1A 128.3(3)
C6A C1A N1A 109.7(2)
C1A C2A C3A 117.5(3)
C1A C2A H2A 121.2
C3A C2A H2A 121.2
C4A C3A C2A 121.7(3)
C4A C3A H3A 119.2
C2A C3A H3A 119.2
C3A C4A C5A 120.3(3)
C3A C4A H4A 119.8
C5A C4A H4A 119.8
C6A C5A C4A 118.7(3)
C6A C5A H5A 120.6
C4A C5A H5A 120.6
C5A C6A C1A 119.7(3)
C5A C6A C7A 131.1(3)
C1A C6A C7A 109.0(2)
O2A C7A C6A 110.6(2)
O2A C7A C8A 112.2(2)
C6A C7A C8A 101.8(2)
O2A C7A C11A 104.76(19)
C6A C7A C11A 117.8(2)
C8A C7A C11A 109.9(2)
O1A C8A N1A 125.9(3)
O1A C8A C7A 126.3(2)
N1A C8A C7A 107.8(2)
O2A C9A C25A 108.3(2)
O2A C9A C10A 105.79(18)
C25A C9A C10A 114.0(2)
O2A C9A H9A 109.5
C25A C9A H9A 109.5
C10A C9A H9A 109.5
C19A C10A C9A 114.8(2)
C19A C10A C11A 118.5(2)
C9A C10A C11A 104.73(19)
C19A C10A H10A 105.9
C9A C10A H10A 105.9
C11A C10A H10A 105.9
C12A C11A C18A 101.7(2)
C12A C11A C10A 122.4(2)
C18A C11A C10A 108.9(2)
C12A C11A C7A 113.6(2)
C18A C11A C7A 106.7(2)
C10A C11A C7A 102.75(19)
C13A C12A C17A 118.9(3)
C13A C12A C11A 131.5(2)
C17A C12A C11A 109.6(2)
C12A C13A C14A 119.9(3)
C12A C13A H13A 120.0
C14A C13A H13A 120.0
C15A C14A C13A 120.4(3)
C15A C14A H14A 119.8
C13A C14A H14A 119.8
C14A C15A C16A 121.6(3)
C14A C15A H15A 119.2
C16A C15A H15A 119.2
C15A C16A C17A 117.7(3)
C15A C16A H16A 121.2
C17A C16A H16A 121.2
C16A C17A C12A 121.5(3)
C16A C17A N2A 129.2(3)
C12A C17A N2A 109.3(2)
O3A C18A N2A 126.5(3)
O3A C18A C11A 125.3(3)
N2A C18A C11A 108.2(3)
C24A C19A C20A 117.5(3)
C24A C19A C10A 119.4(2)
C20A C19A C10A 122.9(2)
C21A C20A C19A 121.3(3)
C21A C20A H20A 119.4
C19A C20A H20A 119.4
C22A C21A C20A 120.5(3)
C22A C21A H21A 119.7
C20A C21A H21A 119.7
C21A C22A C23A 119.5(3)
C21A C22A H22A 120.2
C23A C22A H22A 120.2
C22A C23A C24A 120.5(3)
C22A C23A H23A 119.8
C24A C23A H23A 119.8
C19A C24A C23A 120.7(3)
C19A C24A H24A 119.7
C23A C24A H24A 119.7
C30A C25A C26A 117.8(3)
C30A C25A C9A 121.5(2)
C26A C25A C9A 120.6(3)
C25A C26A C27A 120.6(3)
C25A C26A H26A 119.7
C27A C26A H26A 119.7
C28A C27A C26A 120.4(3)
C28A C27A H27A 119.8
C26A C27A H27A 119.8
C27A C28A C29A 119.5(3)
C27A C28A H28A 120.2
C29A C28A H28A 120.2
C28A C29A C30A 120.4(4)
C28A C29A H29A 119.8
C30A C29A H29A 119.8
C25A C30A C29A 121.1(3)
C25A C30A H30A 119.4
C29A C30A H30A 119.4
N1A C31A C32A 113.7(3)
N1A C31A H31A 108.8
C32A C31A H31A 108.8
N1A C31A H31B 108.8
C32A C31A H31B 108.8
H31A C31A H31B 107.7
C33A C32A C37A 118.3(3)
C33A C32A C31A 121.7(3)
C37A C32A C31A 120.0(3)
C34A C33A C32A 120.4(3)
C34A C33A H33A 119.8
C32A C33A H33A 119.8
C35A C34A C33A 120.9(4)
C35A C34A H34A 119.6
C33A C34A H34A 119.6
C36A C35A C34A 119.1(4)
C36A C35A H35A 120.4
C34A C35A H35A 120.4
C35A C36A C37A 120.6(3)
C35A C36A H36A 119.7
C37A C36A H36A 119.7
C36A C37A C32A 120.7(3)
C36A C37A H37A 119.7
C32A C37A H37A 119.7
O4A C38A N2A 119.8(4)
O4A C38A C39A 122.0(4)
N2A C38A C39A 118.2(4)
C38A C39A H39A 109.5
C38A C39A H39B 109.5
H39A C39A H39B 109.5
C38A C39A H39C 109.5
H39A C39A H39C 109.5
H39B C39A H39C 109.5
C8A N1A C1A 110.9(2)
C8A N1A C31A 124.1(3)
C1A N1A C31A 124.5(2)
C18A N2A C38A 125.8(3)
C18A N2A C17A 109.3(2)
C38A N2A C17A 124.9(3)
C7A O2A C9A 109.07(18)
C2B C1B C6B 121.6(3)
C2B C1B N1B 128.0(3)
C6B C1B N1B 110.3(3)
C3B C2B C1B 117.9(3)
C3B C2B H2B 121.1
C1B C2B H2B 121.1
C2B C3B C4B 121.3(3)
C2B C3B H3B 119.4
C4B C3B H3B 119.4
C3B C4B C5B 120.4(3)
C3B C4B H4B 119.8
C5B C4B H4B 119.8
C6B C5B C4B 119.1(3)
C6B C5B H5B 120.5
C4B C5B H5B 120.5
C5B C6B C1B 119.7(3)
C5B C6B C7B 131.5(2)
C1B C6B C7B 108.7(2)
O2B C7B C6B 111.2(2)
O2B C7B C8B 110.3(2)
C6B C7B C8B 101.6(2)
O2B C7B C11B 105.34(19)
C6B C7B C11B 117.6(2)
C8B C7B C11B 110.7(2)
O1B C8B N1B 125.6(3)
O1B C8B C7B 127.1(3)
N1B C8B C7B 107.2(2)
O2B C9B C25B 108.9(2)
O2B C9B C10B 102.9(2)
C25B C9B C10B 115.1(2)
O2B C9B H9B 109.9
C25B C9B H9B 109.9
C10B C9B H9B 109.9
C19B C10B C9B 117.8(2)
C19B C10B C11B 117.3(2)
C9B C10B C11B 103.8(2)
C19B C10B H10B 105.6
C9B C10B H10B 105.6
C11B C10B H10B 105.6
C12B C11B C18B 102.0(2)
C12B C11B C10B 119.6(2)
C18B C11B C10B 109.2(2)
C12B C11B C7B 114.8(2)
C18B C11B C7B 109.5(2)
C10B C11B C7B 101.7(2)
C13B C12B C17B 119.5(3)
C13B C12B C11B 130.8(3)
C17B C12B C11B 109.7(2)
C12B C13B C14B 119.3(3)
C12B C13B H13B 120.3
C14B C13B H13B 120.3
C15B C14B C13B 120.3(3)
C15B C14B H14B 119.8
C13B C14B H14B 119.8
C14B C15B C16B 122.0(3)
C14B C15B H15B 119.0
C16B C15B H15B 119.0
C15B C16B C17B 117.4(3)
C15B C16B H16B 121.3
C17B C16B H16B 121.3
C12B C17B C16B 121.4(3)
C12B C17B N2B 110.0(2)
C16B C17B N2B 128.6(3)
O3B C18B N2B 125.9(3)
O3B C18B C11B 125.5(3)
N2B C18B C11B 108.6(2)
C20B C19B C24B 117.5(3)
C20B C19B C10B 123.3(2)
C24B C19B C10B 119.2(2)
C19B C20B C21B 121.0(3)
C19B C20B H20B 119.5
C21B C20B H20B 119.5
C22B C21B C20B 120.3(3)
C22B C21B H21B 119.8
C20B C21B H21B 119.8
C23B C22B C21B 119.6(3)
C23B C22B H22B 120.2
C21B C22B H22B 120.2
C22B C23B C24B 120.3(3)
C22B C23B H23B 119.8
C24B C23B H23B 119.8
C23B C24B C19B 121.2(3)
C23B C24B H24B 119.4
C19B C24B H24B 119.4
C26B C25B C30B 118.0(3)
C26B C25B C9B 120.7(3)
C30B C25B C9B 121.3(3)
C25B C26B C27B 120.6(3)
C25B C26B H26B 119.7
C27B C26B H26B 119.7
C28B C27B C26B 120.4(3)
C28B C27B H27B 119.8
C26B C27B H27B 119.8
C29B C28B C27B 119.6(3)
C29B C28B H28B 120.2
C27B C28B H28B 120.2
C28B C29B C30B 120.2(3)
C28B C29B H29B 119.9
C30B C29B H29B 119.9
C29B C30B C25B 121.1(3)
C29B C30B H30B 119.4
C25B C30B H30B 119.4
N1B C31B C32B 115.0(3)
N1B C31B H31C 108.5
C32B C31B H31C 108.5
N1B C31B H31D 108.5
C32B C31B H31D 108.5
H31C C31B H31D 107.5
C33B C32B C37B 118.1(3)
C33B C32B C31B 122.5(3)
C37B C32B C31B 119.4(3)
C32B C33B C34B 120.9(3)
C32B C33B H33B 119.5
C34B C33B H33B 119.5
C35B C34B C33B 120.7(4)
C35B C34B H34B 119.6
C33B C34B H34B 119.6
C36B C35B C34B 119.2(4)
C36B C35B H35B 120.4
C34B C35B H35B 120.4
C35B C36B C37B 120.5(4)
C35B C36B H36B 119.7
C37B C36B H36B 119.7
C36B C37B C32B 120.5(4)
C36B C37B H37B 119.7
C32B C37B H37B 119.7
O4B C38B N2B 117.9(4)
O4B C38B C39B 123.3(4)
N2B C38B C39B 118.8(4)
C38B C39B H39D 109.5
C38B C39B H39E 109.5
H39D C39B H39E 109.5
C38B C39B H39F 109.5
H39D C39B H39F 109.5
H39E C39B H39F 109.5
C8B N1B C1B 110.7(2)
C8B N1B C31B 122.3(3)
C1B N1B C31B 124.8(2)
C18B N2B C38B 125.7(3)
C18B N2B C17B 108.7(2)
C38B N2B C17B 125.4(3)
C7B O2B C9B 107.58(19)

loop_
_geom_bond_atom_site_label_1
_geom_bond_atom_site_label_2
_geom_bond_distance
C1A C2A 1.372(4)
C1A C6A 1.385(4)
C1A N1A 1.414(4)
C2A C3A 1.376(5)
C2A H2A 0.9300
C3A C4A 1.367(5)
C3A H3A 0.9300
C4A C5A 1.392(4)
C4A H4A 0.9300
C5A C6A 1.372(4)
C5A H5A 0.9300
C6A C7A 1.504(3)
C7A O2A 1.410(3)
C7A C8A 1.548(4)
C7A C11A 1.595(3)
C8A O1A 1.211(3)
C8A N1A 1.360(3)
C9A O2A 1.435(3)
C9A C25A 1.503(4)
C9A C10A 1.544(3)
C9A H9A 0.9800
C10A C19A 1.516(3)
C10A C11A 1.571(3)
C10A H10A 0.9800
C11A C12A 1.510(4)
C11A C18A 1.525(4)
C12A C13A 1.377(4)
C12A C17A 1.388(4)
C13A C14A 1.379(4)
C13A H13A 0.9300
C14A C15A 1.356(5)
C14A H14A 0.9300
C15A C16A 1.380(5)
C15A H15A 0.9300
C16A C17A 1.387(4)
C16A H16A 0.9300
C17A N2A 1.429(4)
C18A O3A 1.204(3)
C18A N2A 1.401(4)
C19A C24A 1.378(4)
C19A C20A 1.388(4)
C20A C21A 1.374(4)
C20A H20A 0.9300
C21A C22A 1.356(5)
C21A H21A 0.9300
C22A C23A 1.368(5)
C22A H22A 0.9300
C23A C24A 1.387(4)
C23A H23A 0.9300
C24A H24A 0.9300
C25A C30A 1.362(4)
C25A C26A 1.370(4)
C26A C27A 1.387(4)
C26A H26A 0.9300
C27A C28A 1.348(5)
C27A H27A 0.9300
C28A C29A 1.349(5)
C28A H28A 0.9300
C29A C30A 1.380(4)
C29A H29A 0.9300
C30A H30A 0.9300
C31A N1A 1.453(4)
C31A C32A 1.506(4)
C31A H31A 0.9700
C31A H31B 0.9700
C32A C33A 1.379(4)
C32A C37A 1.387(4)
C33A C34A 1.378(4)
C33A H33A 0.9300
C34A C35A 1.370(5)
C34A H34A 0.9300
C35A C36A 1.366(5)
C35A H35A 0.9300
C36A C37A 1.375(5)
C36A H36A 0.9300
C37A H37A 0.9300
C38A O4A 1.194(5)
C38A N2A 1.406(4)
C38A C39A 1.471(6)
C39A H39A 0.9600
C39A H39B 0.9600
C39A H39C 0.9600
C1B C2B 1.375(4)
C1B C6B 1.390(4)
C1B N1B 1.398(4)
C2B C3B 1.367(5)
C2B H2B 0.9300
C3B C4B 1.377(5)
C3B H3B 0.9300
C4B C5B 1.384(4)
C4B H4B 0.9300
C5B C6B 1.362(4)
C5B H5B 0.9300
C6B C7B 1.501(4)
C7B O2B 1.415(3)
C7B C8B 1.552(4)
C7B C11B 1.611(4)
C8B O1B 1.204(3)
C8B N1B 1.376(4)
C9B O2B 1.442(3)
C9B C25B 1.504(4)
C9B C10B 1.523(4)
C9B H9B 0.9800
C10B C19B 1.508(4)
C10B C11B 1.566(3)
C10B H10B 0.9800
C11B C12B 1.502(3)
C11B C18B 1.528(4)
C12B C13B 1.377(4)
C12B C17B 1.384(4)
C13B C14B 1.377(4)
C13B H13B 0.9300
C14B C15B 1.362(5)
C14B H14B 0.9300
C15B C16B 1.372(5)
C15B H15B 0.9300
C16B C17B 1.387(4)
C16B H16B 0.9300
C17B N2B 1.430(3)
C18B O3B 1.201(3)
C18B N2B 1.405(4)
C19B C20B 1.379(4)
C19B C24B 1.381(4)
C20B C21B 1.382(4)
C20B H20B 0.9300
C21B C22B 1.365(4)
C21B H21B 0.9300
C22B C23B 1.359(4)
C22B H22B 0.9300
C23B C24B 1.380(4)
C23B H23B 0.9300
C24B H24B 0.9300
C25B C26B 1.370(4)
C25B C30B 1.376(4)
C26B C27B 1.384(4)
C26B H26B 0.9300
C27B C28B 1.359(5)
C27B H27B 0.9300
C28B C29B 1.355(5)
C28B H28B 0.9300
C29B C30B 1.375(4)
C29B H29B 0.9300
C30B H30B 0.9300
C31B N1B 1.453(3)
C31B C32B 1.501(4)
C31B H31C 0.9700
C31B H31D 0.9700
C32B C33B 1.361(4)
C32B C37B 1.383(4)
C33B C34B 1.375(4)
C33B H33B 0.9300
C34B C35B 1.359(5)
C34B H34B 0.9300
C35B C36B 1.355(5)
C35B H35B 0.9300
C36B C37B 1.378(5)
C36B H36B 0.9300
C37B H37B 0.9300
C38B O4B 1.209(5)
C38B N2B 1.412(4)
C38B C39B 1.474(5)
C39B H39D 0.9600
C39B H39E 0.9600
C39B H39F 0.9600

loop_
_geom_hbond_atom_site_label_D
_geom_hbond_atom_site_label_H
_geom_hbond_atom_site_label_A
_geom_hbond_site_symmetry_A
_geom_hbond_distance_DH
_geom_hbond_distance_HA
_geom_hbond_distance_DA
_geom_hbond_angle_DHA
C5A H5A O3A . 0.93 2.53 3.109(4) 121
C5B H5B O3B . 0.93 2.53 2.973(4) 109
C9A H9A O1A . 0.98 2.61 3.115(3) 112
C9B H9B O1B . 0.98 2.53 3.125(3) 119
C10A H10A O3A . 0.98 2.38 2.876(3) 111
C10B H10B O3B . 0.98 2.39 2.910(3) 113
C13A H13A O1A . 0.93 2.53 3.057(4) 116
C13B H13B O1B . 0.93 2.42 2.880(4) 110
C16A H16A O4A . 0.93 2.31 2.853(6) 116
C16B H16B O4B . 0.93 2.27 2.813(5) 117
C27A H27A O1A 2_667 0.93 2.46 3.310(4) 152
C31A H31A O1A . 0.97 2.51 2.892(4) 103
C31B H31D O1B . 0.97 2.49 2.866(4) 103
C3A H3A Cg1(C19B--C24B) 1_665 0.93 2.98 3.474(4) 115
C24A H24A Cg2(C32B--C37B) 1_556 0.93 2.86 3.677(3) 147
C31B H31C Cg3(C25A--C30A) 1_554 0.97 2.96 3.889(4) 161
C33A H33A Cg4(C12A--C17A) . 0.93 2.72 3.602(4) 158
C33B H33B Cg5(C12B--C17B) . 0.93 2.80 3.572(4) 142

loop_
_geom_torsion_atom_site_label_1
_geom_torsion_atom_site_label_2
_geom_torsion_atom_site_label_3
_geom_torsion_atom_site_label_4
_geom_torsion
C6A C1A C2A C3A 2.1(4)
N1A C1A C2A C3A -175.1(3)
C1A C2A C3A C4A 0.4(5)
C2A C3A C4A C5A -1.1(5)
C3A C4A C5A C6A -0.6(5)
C4A C5A C6A C1A 3.1(4)
C4A C5A C6A C7A 178.0(3)
C2A C1A C6A C5A -3.9(4)
N1A C1A C6A C5A 173.8(2)
C2A C1A C6A C7A -179.9(3)
N1A C1A C6A C7A -2.2(3)
C5A C6A C7A O2A -49.2(4)
C1A C6A C7A O2A 126.2(2)
C5A C6A C7A C8A -168.6(3)
C1A C6A C7A C8A 6.8(3)
C5A C6A C7A C11A 71.2(4)
C1A C6A C7A C11A -113.4(3)
O2A C7A C8A O1A 52.8(4)
C6A C7A C8A O1A 171.1(3)
C11A C7A C8A O1A -63.3(3)
O2A C7A C8A N1A -127.5(2)
C6A C7A C8A N1A -9.2(3)
C11A C7A C8A N1A 116.4(2)
O2A C9A C10A C19A 150.0(2)
C25A C9A C10A C19A -91.1(3)
O2A C9A C10A C11A 18.2(2)
C25A C9A C10A C11A 137.1(2)
C19A C10A C11A C12A 2.0(3)
C9A C10A C11A C12A 131.6(2)
C19A C10A C11A C18A 120.1(2)
C9A C10A C11A C18A -110.4(2)
C19A C10A C11A C7A -127.0(2)
C9A C10A C11A C7A 2.5(2)
O2A C7A C11A C12A -157.1(2)
C6A C7A C11A C12A 79.5(3)
C8A C7A C11A C12A -36.4(3)
O2A C7A C11A C18A 91.7(2)
C6A C7A C11A C18A -31.7(3)
C8A C7A C11A C18A -147.6(2)
O2A C7A C11A C10A -22.9(2)
C6A C7A C11A C10A -146.2(2)
C8A C7A C11A C10A 97.9(2)
C18A C11A C12A C13A -170.2(3)
C10A C11A C12A C13A -48.6(4)
C7A C11A C12A C13A 75.6(3)
C18A C11A C12A C17A 11.3(3)
C10A C11A C12A C17A 132.9(2)
C7A C11A C12A C17A -102.9(2)
C17A C12A C13A C14A 0.2(4)
C11A C12A C13A C14A -178.2(3)
C12A C13A C14A C15A 0.9(5)
C13A C14A C15A C16A -1.0(5)
C14A C15A C16A C17A 0.0(5)
C15A C16A C17A C12A 1.2(4)
C15A C16A C17A N2A -175.9(3)
C13A C12A C17A C16A -1.3(4)
C11A C12A C17A C16A 177.4(2)
C13A C12A C17A N2A 176.3(2)
C11A C12A C17A N2A -5.0(3)
C12A C11A C18A O3A 166.5(3)
C10A C11A C18A O3A 36.1(4)
C7A C11A C18A O3A -74.2(3)
C12A C11A C18A N2A -13.8(3)
C10A C11A C18A N2A -144.3(2)
C7A C11A C18A N2A 105.5(2)
C9A C10A C19A C24A 137.1(2)
C11A C10A C19A C24A -98.1(3)
C9A C10A C19A C20A -39.0(3)
C11A C10A C19A C20A 85.8(3)
C24A C19A C20A C21A 0.6(4)
C10A C19A C20A C21A 176.8(3)
C19A C20A C21A C22A 0.2(5)
C20A C21A C22A C23A -0.4(6)
C21A C22A C23A C24A -0.1(6)
C20A C19A C24A C23A -1.2(4)
C10A C19A C24A C23A -177.5(3)
C22A C23A C24A C19A 0.9(5)
O2A C9A C25A C30A 32.3(4)
C10A C9A C25A C30A -85.2(3)
O2A C9A C25A C26A -148.5(2)
C10A C9A C25A C26A 94.0(3)
C30A C25A C26A C27A 0.9(4)
C9A C25A C26A C27A -178.3(3)
C25A C26A C27A C28A -1.1(5)
C26A C27A C28A C29A 0.3(6)
C27A C28A C29A C30A 0.7(6)
C26A C25A C30A C29A 0.0(5)
C9A C25A C30A C29A 179.3(3)
C28A C29A C30A C25A -0.8(7)
N1A C31A C32A C33A -29.9(5)
N1A C31A C32A C37A 150.9(3)
C37A C32A C33A C34A -0.1(5)
C31A C32A C33A C34A -179.2(3)
C32A C33A C34A C35A 0.1(5)
C33A C34A C35A C36A 0.1(5)
C34A C35A C36A C37A -0.4(5)
C35A C36A C37A C32A 0.4(5)
C33A C32A C37A C36A -0.2(5)
C31A C32A C37A C36A 179.0(3)
O1A C8A N1A C1A -171.7(3)
C7A C8A N1A C1A 8.6(3)
O1A C8A N1A C31A 0.1(5)
C7A C8A N1A C31A -179.6(2)
C2A C1A N1A C8A 173.2(3)
C6A C1A N1A C8A -4.2(3)
C2A C1A N1A C31A 1.5(5)
C6A C1A N1A C31A -176.0(3)
C32A C31A N1A C8A 127.3(3)
C32A C31A N1A C1A -62.0(4)
O3A C18A N2A C38A 11.6(5)
C11A C18A N2A C38A -168.0(3)
O3A C18A N2A C17A -168.6(3)
C11A C18A N2A C17A 11.8(3)
O4A C38A N2A C18A -178.5(4)
C39A C38A N2A C18A 2.5(6)
O4A C38A N2A C17A 1.8(6)
C39A C38A N2A C17A -177.2(4)
C16A C17A N2A C18A 173.0(3)
C12A C17A N2A C18A -4.4(3)
C16A C17A N2A C38A -7.3(5)
C12A C17A N2A C38A 175.4(3)
C6A C7A O2A C9A 164.6(2)
C8A C7A O2A C9A -82.5(2)
C11A C7A O2A C9A 36.7(2)
C25A C9A O2A C7A -157.9(2)
C10A C9A O2A C7A -35.4(2)
C6B C1B C2B C3B -3.6(5)
N1B C1B C2B C3B 171.1(3)
C1B C2B C3B C4B 0.6(6)
C2B C3B C4B C5B 1.8(7)
C3B C4B C5B C6B -1.1(6)
C4B C5B C6B C1B -1.8(5)
C4B C5B C6B C7B -176.9(4)
C2B C1B C6B C5B 4.3(5)
N1B C1B C6B C5B -171.3(3)
C2B C1B C6B C7B -179.6(3)
N1B C1B C6B C7B 4.8(3)
C5B C6B C7B O2B 47.8(4)
C1B C6B C7B O2B -127.7(2)
C5B C6B C7B C8B 165.2(3)
C1B C6B C7B C8B -10.3(3)
C5B C6B C7B C11B -73.7(4)
C1B C6B C7B C11B 110.8(3)
O2B C7B C8B O1B -47.7(4)
C6B C7B C8B O1B -165.8(3)
C11B C7B C8B O1B 68.5(4)
O2B C7B C8B N1B 130.5(2)
C6B C7B C8B N1B 12.4(3)
C11B C7B C8B N1B -113.3(2)
O2B C9B C10B C19B -168.83(19)
C25B C9B C10B C19B 72.9(3)
O2B C9B C10B C11B -37.2(2)
C25B C9B C10B C11B -155.5(2)
C19B C10B C11B C12B 21.6(3)
C9B C10B C11B C12B -110.2(3)
C19B C10B C11B C18B -95.2(3)
C9B C10B C11B C18B 133.0(2)
C19B C10B C11B C7B 149.2(2)
C9B C10B C11B C7B 17.3(2)
O2B C7B C11B C12B 139.0(2)
C6B C7B C11B C12B -96.5(3)
C8B C7B C11B C12B 19.7(3)
O2B C7B C11B C18B -107.1(2)
C6B C7B C11B C18B 17.5(3)
C8B C7B C11B C18B 133.6(2)
O2B C7B C11B C10B 8.3(2)
C6B C7B C11B C10B 132.9(2)
C8B C7B C11B C10B -110.9(2)
C18B C11B C12B C13B 172.2(3)
C10B C11B C12B C13B 51.8(4)
C7B C11B C12B C13B -69.5(3)
C18B C11B C12B C17B -8.6(3)
C10B C11B C12B C17B -129.1(2)
C7B C11B C12B C17B 109.7(3)
C17B C12B C13B C14B -1.5(4)
C11B C12B C13B C14B 177.6(3)
C12B C13B C14B C15B 0.2(4)
C13B C14B C15B C16B 1.1(5)
C14B C15B C16B C17B -1.0(5)
C13B C12B C17B C16B 1.7(4)
C11B C12B C17B C16B -177.6(2)
C13B C12B C17B N2B -176.5(2)
C11B C12B C17B N2B 4.2(3)
C15B C16B C17B C12B -0.4(4)
C15B C16B C17B N2B 177.4(3)
C12B C11B C18B O3B -168.6(3)
C10B C11B C18B O3B -41.2(4)
C7B C11B C18B O3B 69.4(3)
C12B C11B C18B N2B 10.1(3)
C10B C11B C18B N2B 137.6(2)
C7B C11B C18B N2B -111.9(2)
C9B C10B C19B C20B 29.7(3)
C11B C10B C19B C20B -95.5(3)
C9B C10B C19B C24B -147.1(2)
C11B C10B C19B C24B 87.7(3)
C24B C19B C20B C21B 0.1(4)
C10B C19B C20B C21B -176.8(2)
C19B C20B C21B C22B 0.2(4)
C20B C21B C22B C23B -0.5(5)
C21B C22B C23B C24B 0.4(5)
C22B C23B C24B C19B -0.1(5)
C20B C19B C24B C23B -0.2(4)
C10B C19B C24B C23B 176.8(3)
O2B C9B C25B C26B 123.7(3)
C10B C9B C25B C26B -121.4(3)
O2B C9B C25B C30B -56.5(3)
C10B C9B C25B C30B 58.4(4)
C30B C25B C26B C27B -0.5(5)
C9B C25B C26B C27B 179.4(3)
C25B C26B C27B C28B 0.9(5)
C26B C27B C28B C29B -0.6(6)
C27B C28B C29B C30B -0.1(6)
C28B C29B C30B C25B 0.6(5)
C26B C25B C30B C29B -0.3(5)
C9B C25B C30B C29B 179.9(3)
N1B C31B C32B C33B 13.0(4)
N1B C31B C32B C37B -169.7(3)
C37B C32B C33B C34B -0.9(5)
C31B C32B C33B C34B 176.4(3)
C32B C33B C34B C35B 0.0(6)
C33B C34B C35B C36B 0.8(7)
C34B C35B C36B C37B -0.7(7)
C35B C36B C37B C32B -0.2(6)
C33B C32B C37B C36B 1.0(5)
C31B C32B C37B C36B -176.4(3)
O1B C8B N1B C1B 167.8(3)
C7B C8B N1B C1B -10.4(3)
O1B C8B N1B C31B 4.0(4)
C7B C8B N1B C31B -174.2(2)
C2B C1B N1B C8B -171.4(3)
C6B C1B N1B C8B 3.8(3)
C2B C1B N1B C31B -8.1(5)
C6B C1B N1B C31B 167.1(3)
C32B C31B N1B C8B -108.1(3)
C32B C31B N1B C1B 90.5(3)
O3B C18B N2B C38B -4.8(5)
C11B C18B N2B C38B 176.5(3)
O3B C18B N2B C17B 170.5(3)
C11B C18B N2B C17B -8.2(3)
O4B C38B N2B C18B 173.9(3)
C39B C38B N2B C18B -7.4(5)
O4B C38B N2B C17B -0.6(5)
C39B C38B N2B C17B 178.1(3)
C12B C17B N2B C18B 2.6(3)
C16B C17B N2B C18B -175.4(3)
C12B C17B N2B C38B 177.9(3)
C16B C17B N2B C38B 0.0(5)
C6B C7B O2B C9B -161.6(2)
C8B C7B O2B C9B 86.4(2)
C11B C7B O2B C9B -33.1(3)
C25B C9B O2B C7B 167.6(2)
C10B C9B O2B C7B 45.0(2)

_cod_database_fobs_code 2020278
